data_9012387
loop_
_publ_author_name
'Matkovic, P.'
'Schubert, K.'

_publ_section_title
;
 Kristallstruktur von Pt5Se4
;
_journal_name_full 'Journal of the Less-Common Metals'
_journal_page_first 185
_journal_page_last 190
_journal_paper_doi 10.1016/0022-5088(77)90191-6
_journal_volume 55
_journal_year 1977
_chemical_compound_source Synthetic
_chemical_formula_sum 'Pt5 Se4'
_chemical_name_mineral Luberoite
_space_group_IT_number 14
_symmetry_space_group_name_Hall '-P 2ybc'
_symmetry_space_group_name_H-M 'P 1 21/c 1'
_cell_angle_alpha 90
_cell_angle_beta 101.59
_cell_angle_gamma 90
_cell_length_a 6.577
_cell_length_b 4.610
_cell_length_c 11.122
_cell_formula_units_Z 2
_cell_volume 330.343
_database_code_amcsd 0014140
_exptl_crystal_density_diffrn 12.981
_cod_database_code 9012387

loop_
_space_group_symop_operation_xyz
x,y,z
x,1/2-y,1/2+z
-x,1/2+y,1/2-z
-x,-y,-z

loop_
_atom_site_label
_atom_site_fract_x
_atom_site_fract_y
_atom_site_fract_z
_atom_site_U_iso_or_equiv
Pt1 0.33100 0.33000 0.00300 0.00633
Pt2 0.22300 0.66300 0.17400 0.00633
Pt3 0.00000 0.00000 0.00000 0.00507
Se1 0.91100 0.36800 0.13600 0.00507
Se2 0.50900 0.96800 0.14100 0.00760

loop_
_cod_related_entry_id
_cod_related_entry_database
_cod_related_entry_code
1 AMCSD 0014140
